data_7237977
loop_
_publ_author_name
'Mroweh, Nabil'
'Auban-Senzier, Pascale'
'Vanthuyne, Nicolas'
'Canadell, Enric'
'Avarvari, Narcis'

_publ_section_title
;
 Chiral EDT-TTF precursors with one stereogenic centre: substituent size
 modulation of the conducting properties in the (R-EDT-TTF)2PF6 (R = Me or
 Et) series
;
_journal_issue 40
_journal_name_full 'Journal of Materials Chemistry C'
_journal_page_first 12664
_journal_paper_doi 10.1039/C9TC04243A
_journal_volume 7
_journal_year 2019
_chemical_absolute_configuration syn
_chemical_formula_sum 'C9 H8 F3 P0.5 S6'
_chemical_formula_weight 381.00
_space_group_IT_number 1
_space_group_name_Hall 'P 1'
_space_group_name_H-M_alt 'P 1'
_symmetry_cell_setting triclinic
_symmetry_space_group_name_H-M 'P 1'
_atom_sites_solution_hydrogens geom
_audit_creation_method SHELXL-2016/4
_audit_update_record
;
2019-07-01 deposited with the CCDC.	2019-09-23 downloaded from the CCDC.
;
_cell_angle_alpha 86.724(4)
_cell_angle_beta 89.892(4)
_cell_angle_gamma 66.719(4)
_cell_formula_units_Z 2
_cell_length_a 6.6874(3)
_cell_length_b 8.4353(3)
_cell_length_c 13.3471(7)
_cell_measurement_reflns_used 4548
_cell_measurement_temperature 150.00(10)
_cell_measurement_theta_max 72.8610
_cell_measurement_theta_min 3.2710
_cell_volume 690.30(6)
_computing_cell_refinement 'CrysAlisPro 1.171.38.41r (Rigaku OD, 2015)'
_computing_data_collection 'CrysAlisPro 1.171.38.41r (Rigaku OD, 2015)'
_computing_data_reduction 'CrysAlisPro 1.171.38.41r (Rigaku OD, 2015)'
_computing_molecular_graphics 'DIAMOND 3.2k (Crystal Impact GbR, 2014)'
_computing_publication_material 'WinGX publication routines (Farrugia, 1999)'
_computing_structure_refinement 'SHELXL-97 (Sheldrick, 1997)'
_computing_structure_solution 'SHELXL-97 (Sheldrick, 1997)'
_diffrn_ambient_temperature 150.00(10)
_diffrn_detector_area_resol_mean 5.1990
_diffrn_measured_fraction_theta_full 0.946
_diffrn_measured_fraction_theta_max 0.894
_diffrn_measurement_device_type 'SuperNova, Single source at offset, AtlasS2'
_diffrn_measurement_method '\w scans'
_diffrn_radiation_monochromator mirror
_diffrn_radiation_source 'SuperNova(Cu) micro-focus sealed X-ray Source'
_diffrn_radiation_type CuK\a
_diffrn_radiation_wavelength 1.54184
_diffrn_reflns_av_R_equivalents 0.0207
_diffrn_reflns_av_unetI/netI 0.0241
_diffrn_reflns_Laue_measured_fraction_full 0.946
_diffrn_reflns_Laue_measured_fraction_max 0.894
_diffrn_reflns_limit_h_max 8
_diffrn_reflns_limit_h_min -8
_diffrn_reflns_limit_k_max 10
_diffrn_reflns_limit_k_min -10
_diffrn_reflns_limit_l_max 16
_diffrn_reflns_limit_l_min -15
_diffrn_reflns_number 6434
_diffrn_reflns_point_group_measured_fraction_full 0.806
_diffrn_reflns_point_group_measured_fraction_max 0.747
_diffrn_reflns_theta_full 67.000
_diffrn_reflns_theta_max 72.983
_diffrn_reflns_theta_min 3.317
_exptl_absorpt_coefficient_mu 9.871
_exptl_absorpt_correction_T_max 1.00000
_exptl_absorpt_correction_T_min 0.41167
_exptl_absorpt_correction_type multi-scan
_exptl_absorpt_process_details
;
CrysAlisPro 1.171.38.41r (Rigaku Oxford Diffraction, 2015)
Empirical absorption correction using spherical harmonics,
 implemented in SCALE3 ABSPACK scaling algorithm.
;
_exptl_crystal_colour black
_exptl_crystal_density_diffrn 1.833
_exptl_crystal_description plate
_exptl_crystal_F_000 385
_refine_diff_density_max 0.352
_refine_diff_density_min -0.344
_refine_diff_density_rms 0.071
_refine_ls_abs_structure_details
;
 Flack x determined using 1580 quotients [(I+)-(I-)]/[(I+)+(I-)]
 (Parsons, Flack and Wagner, Acta Cryst. B69 (2013) 249-259).
;
_refine_ls_abs_structure_Flack 0.06(2)
_refine_ls_extinction_method none
_refine_ls_goodness_of_fit_ref 1.067
_refine_ls_hydrogen_treatment constr
_refine_ls_matrix_type full
_refine_ls_number_parameters 371
_refine_ls_number_reflns 4145
_refine_ls_number_restraints 3
_refine_ls_restrained_S_all 1.066
_refine_ls_R_factor_all 0.0335
_refine_ls_R_factor_gt 0.0331
_refine_ls_shift/su_max 0.000
_refine_ls_shift/su_mean 0.000
_refine_ls_structure_factor_coef Fsqd
_refine_ls_weighting_details 'w=1/[\s^2^(Fo^2^)+(0.0498P)^2^+0.5925P] where P=(Fo^2^+2Fc^2^)/3'
_refine_ls_weighting_scheme calc
_refine_ls_wR_factor_gt 0.0906
_refine_ls_wR_factor_ref 0.0912
_reflns_Friedel_coverage 0.671
_reflns_Friedel_fraction_full 0.666
_reflns_Friedel_fraction_max 0.600
_reflns_number_gt 4087
_reflns_number_total 4145
_reflns_threshold_expression 'I > 2\s(I)'
_cod_data_source_file c9tc04243a2.cif
_cod_data_source_block (R-1)PF6
_cod_depositor_comments
;
The following automatic conversions were performed:

data item '_chemical_absolute_configuration' value 'Syn' was changed
to 'syn' in accordance with the
/home/saulius/struct/COD-crude-data/automatic-downloads/DataCite-retrospective/RSC/depositions/lib/dictionaries/cif_core.dic
dictionary named 'cif_core.dic' version 2.4.2 last updated on
2011-04-26.

Automatic conversion script
Id: cif_fix_values 6909 2019-04-08 15:41:33Z antanas 
;
_cod_original_sg_symbol_H-M P1
_cod_original_formula_sum 'C9 H8 F3 P0.50 S6'
_cod_database_code 7237977
_shelx_shelxl_version_number 2016/4
_shelx_space_group_comment
;
The symmetry employed for this shelxl refinement is uniquely defined
by the following loop, which should always be used as a source of
symmetry information in preference to the above space-group names.
They are only intended as comments.
;

loop_
_space_group_symop_operation_xyz
'x, y, z'

loop_
_atom_site_label
_atom_site_type_symbol
_atom_site_fract_x
_atom_site_fract_y
_atom_site_fract_z
_atom_site_U_iso_or_equiv
_atom_site_adp_type
_atom_site_occupancy
_atom_site_site_symmetry_order
_atom_site_calc_flag
_atom_site_refinement_flags_posn
_atom_site_refinement_flags_adp
_atom_site_refinement_flags_occupancy
C2A C 1.1964(14) 0.4349(10) 1.2575(6) 0.0407(19) Uani 1 1 d . . .
H2A H 1.309227 0.404353 1.304862 0.049 Uiso 1 1 calc R U .
C1A C 1.0415(15) 0.3727(10) 1.2661(6) 0.0392(18) Uani 1 1 d . . .
H1A H 1.040671 0.298608 1.320306 0.047 Uiso 1 1 calc R U .
C3A C 0.9394(12) 0.5712(9) 1.1048(5) 0.0279(14) Uani 1 1 d . . .
C4A C 0.8387(12) 0.6676(8) 1.0203(5) 0.0268(15) Uani 1 1 d . . .
C6A C 0.7447(11) 0.8584(8) 0.8557(5) 0.0255(14) Uani 1 1 d . . .
C5A C 0.5861(11) 0.7967(8) 0.8642(5) 0.0258(14) Uani 1 1 d . . .
C8A C 0.6167(10) 0.9548(8) 0.6617(4) 0.0305(12) Uani 1 1 d . . .
H8A1 H 0.616853 1.025131 0.601650 0.037 Uiso 1 1 calc R U .
H8A2 H 0.685477 0.834550 0.645903 0.037 Uiso 1 1 calc R U .
C1B C 0.1106(14) 0.4808(10) 0.7462(6) 0.0361(16) Uani 1 1 d . . .
H1B H 0.107211 0.553820 0.690755 0.043 Uiso 1 1 calc R U .
C2B C -0.0430(14) 0.4216(10) 0.7589(6) 0.0373(18) Uani 1 1 d . . .
H2B H -0.159478 0.452763 0.713463 0.045 Uiso 1 1 calc R U .
C3B C 0.2212(12) 0.2881(8) 0.9073(5) 0.0264(14) Uani 1 1 d . . .
C4B C 0.3298(12) 0.1933(9) 0.9923(5) 0.0269(15) Uani 1 1 d . . .
C5B C 0.5827(12) 0.0729(8) 1.1485(5) 0.0242(14) Uani 1 1 d . . .
C6B C 0.4277(12) 0.0085(9) 1.1596(5) 0.0275(15) Uani 1 1 d . . .
C7B C 0.7245(10) -0.0437(8) 1.3445(4) 0.0333(14) Uani 1 1 d . . .
H7B H 0.607369 0.049008 1.376507 0.040 Uiso 1 1 calc R U .
C8B C 0.6521(10) -0.1837(8) 1.3254(5) 0.0354(14) Uani 1 1 d . . .
H8B1 H 0.642456 -0.240220 1.389501 0.042 Uiso 1 1 calc R U .
H8B2 H 0.763898 -0.268660 1.287736 0.042 Uiso 1 1 calc R U .
C7A C 0.3797(10) 0.9948(8) 0.6905(5) 0.0302(13) Uani 1 1 d . . .
H7A H 0.315883 1.109707 0.717142 0.036 Uiso 1 1 calc R U .
C9B C 0.9260(15) -0.1101(12) 1.4125(7) 0.045(2) Uani 1 1 d . . .
H9B1 H 0.970143 -0.017198 1.423880 0.067 Uiso 1 1 calc R U .
H9B2 H 0.893898 -0.154900 1.475399 0.067 Uiso 1 1 calc R U .
H9B3 H 1.041533 -0.200341 1.381085 0.067 Uiso 1 1 calc R U .
C9A C 0.2451(14) 0.9893(11) 0.5993(6) 0.0419(19) Uani 1 1 d . . .
H9A1 H 0.097843 1.014566 0.618738 0.063 Uiso 1 1 calc R U .
H9A2 H 0.246436 1.073672 0.548170 0.063 Uiso 1 1 calc R U .
H9A3 H 0.306361 0.876272 0.573711 0.063 Uiso 1 1 calc R U .
F1 F 0.6983(11) -0.4531(7) 1.5320(4) 0.0618(15) Uani 1 1 d . . .
F2 F 0.4360(10) -0.6863(7) 1.4882(4) 0.0618(15) Uani 1 1 d . . .
F3A F 0.526(2) -0.4905(14) 1.3977(6) 0.062(4) Uani 0.622(14) 1 d . . P
F3B F 0.678(4) -0.630(3) 1.4044(15) 0.084(8) Uani 0.378(14) 1 d . . P
F4A F 0.5930(19) -0.6460(13) 1.6233(6) 0.053(3) Uani 0.622(14) 1 d . . P
F4B F 0.473(4) -0.502(3) 1.6124(12) 0.083(7) Uani 0.378(14) 1 d . . P
F5A F 0.7867(16) -0.7159(14) 1.4814(10) 0.075(4) Uani 0.622(14) 1 d . . P
F5B F 0.740(3) -0.7302(17) 1.5699(16) 0.069(7) Uani 0.378(14) 1 d . . P
F6A F 0.3368(14) -0.4280(11) 1.5352(10) 0.066(3) Uani 0.622(14) 1 d . . P
F6B F 0.396(2) -0.4007(18) 1.4544(15) 0.063(5) Uani 0.378(14) 1 d . . P
P1 P 0.5683(4) -0.5690(3) 1.51004(18) 0.0299(3) Uani 1 1 d . . .
S2A S 1.1783(3) 0.5757(2) 1.15399(14) 0.0359(4) Uani 1 1 d . . .
S1A S 0.8409(3) 0.4359(2) 1.17159(13) 0.0313(4) Uani 1 1 d . . .
S4A S 0.9432(3) 0.7968(2) 0.95134(13) 0.0289(4) Uani 1 1 d . . .
S3A S 0.6002(3) 0.6625(2) 0.97114(13) 0.0264(4) Uani 1 1 d . . .
S6A S 0.7755(3) 0.9938(2) 0.75836(14) 0.0352(4) Uani 1 1 d . . .
S5A S 0.3643(3) 0.8339(2) 0.78412(13) 0.0316(4) Uani 1 1 d . . .
S3B S 0.5682(3) 0.2009(2) 1.03818(12) 0.0275(4) Uani 1 1 d . . .
S4B S 0.2338(3) 0.0586(2) 1.06243(13) 0.0276(4) Uani 1 1 d . . .
S1B S 0.3197(3) 0.4193(2) 0.83542(13) 0.0317(4) Uani 1 1 d . . .
S2B S -0.0204(3) 0.2835(2) 0.86333(13) 0.0318(4) Uani 1 1 d . . .
S5B S 0.8004(3) 0.0450(2) 1.22894(14) 0.0343(4) Uani 1 1 d . . .
S6B S 0.3966(3) -0.1227(2) 1.25872(14) 0.0362(4) Uani 1 1 d . . .

loop_
_atom_site_aniso_label
_atom_site_aniso_U_11
_atom_site_aniso_U_22
_atom_site_aniso_U_33
_atom_site_aniso_U_23
_atom_site_aniso_U_13
_atom_site_aniso_U_12
C2A 0.040(5) 0.037(4) 0.038(4) -0.007(3) -0.010(4) -0.008(3)
C1A 0.059(5) 0.028(3) 0.028(4) 0.005(3) -0.009(4) -0.015(3)
C3A 0.029(4) 0.027(3) 0.030(4) -0.004(3) 0.001(3) -0.013(3)
C4A 0.023(4) 0.026(3) 0.033(4) -0.002(3) -0.002(3) -0.012(3)
C6A 0.024(4) 0.027(3) 0.025(3) -0.001(3) 0.001(3) -0.011(3)
C5A 0.024(4) 0.026(3) 0.028(4) 0.000(3) -0.004(3) -0.011(3)
C8A 0.031(3) 0.033(3) 0.031(3) 0.001(2) 0.000(2) -0.016(2)
C1B 0.033(4) 0.035(3) 0.031(4) 0.003(3) -0.009(3) -0.003(3)
C2B 0.038(4) 0.036(4) 0.029(4) 0.003(3) -0.015(3) -0.006(3)
C3B 0.030(4) 0.027(3) 0.023(3) -0.003(2) -0.001(3) -0.012(3)
C4B 0.032(4) 0.030(4) 0.021(3) -0.001(3) 0.000(3) -0.015(3)
C5B 0.034(4) 0.022(3) 0.019(3) -0.001(2) 0.001(3) -0.015(3)
C6B 0.033(4) 0.025(3) 0.025(3) 0.001(3) -0.003(3) -0.012(3)
C7B 0.031(3) 0.036(3) 0.029(3) 0.003(2) 0.002(3) -0.009(3)
C8B 0.034(3) 0.040(3) 0.032(3) 0.007(2) -0.003(3) -0.014(3)
C7A 0.028(3) 0.026(3) 0.032(3) 0.006(2) -0.001(3) -0.007(2)
C9B 0.042(5) 0.055(5) 0.036(4) 0.009(4) -0.009(4) -0.021(4)
C9A 0.040(5) 0.053(5) 0.034(4) 0.004(3) -0.005(4) -0.020(4)
F1 0.094(4) 0.064(3) 0.051(3) 0.025(2) -0.032(3) -0.060(3)
F2 0.072(3) 0.066(3) 0.066(4) 0.020(2) -0.026(3) -0.051(3)
F3A 0.100(9) 0.082(8) 0.033(4) 0.021(4) -0.022(5) -0.070(8)
F3B 0.091(15) 0.115(19) 0.058(12) -0.040(13) 0.038(12) -0.050(15)
F4A 0.084(7) 0.064(6) 0.025(4) 0.011(3) -0.013(4) -0.047(6)
F4B 0.112(16) 0.104(17) 0.039(10) -0.021(10) 0.028(10) -0.049(14)
F5A 0.055(6) 0.068(6) 0.086(10) -0.009(6) 0.003(5) -0.007(4)
F5B 0.066(11) 0.038(8) 0.105(17) 0.047(9) -0.045(12) -0.030(8)
F6A 0.037(4) 0.046(4) 0.103(9) -0.010(5) 0.001(5) -0.004(3)
F6B 0.039(7) 0.046(8) 0.092(15) 0.020(8) -0.015(9) -0.008(6)
P1 0.0348(8) 0.0291(5) 0.0263(6) 0.0047(4) -0.0037(5) -0.0140(5)
S2A 0.0326(10) 0.0360(10) 0.0406(11) -0.0040(8) -0.0081(8) -0.0149(8)
S1A 0.0361(10) 0.0274(8) 0.0311(9) 0.0016(6) -0.0037(8) -0.0136(7)
S4A 0.0290(10) 0.0321(8) 0.0300(9) 0.0014(6) -0.0038(7) -0.0172(7)
S3A 0.0256(8) 0.0306(8) 0.0262(8) 0.0022(6) -0.0024(7) -0.0150(7)
S6A 0.0338(10) 0.0409(10) 0.0375(10) 0.0100(8) -0.0067(8) -0.0234(8)
S5A 0.0292(9) 0.0391(9) 0.0315(9) 0.0080(7) -0.0075(7) -0.0200(7)
S3B 0.0296(9) 0.0337(9) 0.0246(8) 0.0033(7) -0.0036(7) -0.0191(7)
S4B 0.0269(9) 0.0347(9) 0.0269(8) 0.0000(6) -0.0026(7) -0.0186(7)
S1B 0.0329(10) 0.0348(9) 0.0284(9) 0.0053(6) -0.0034(7) -0.0153(7)
S2B 0.0253(9) 0.0397(10) 0.0313(9) -0.0046(7) -0.0048(7) -0.0135(8)
S5B 0.0355(10) 0.0428(10) 0.0326(9) 0.0123(7) -0.0119(8) -0.0257(8)
S6B 0.0416(11) 0.0419(10) 0.0343(10) 0.0115(7) -0.0060(8) -0.0280(9)

loop_
_atom_type_symbol
_atom_type_description
_atom_type_scat_dispersion_real
_atom_type_scat_dispersion_imag
_atom_type_scat_source
C C 0.0181 0.0091 'International Tables Vol C Tables 4.2.6.8 and 6.1.1.4'
H H 0.0000 0.0000 'International Tables Vol C Tables 4.2.6.8 and 6.1.1.4'
F F 0.0727 0.0534 'International Tables Vol C Tables 4.2.6.8 and 6.1.1.4'
P P 0.2955 0.4335 'International Tables Vol C Tables 4.2.6.8 and 6.1.1.4'
S S 0.3331 0.5567 'International Tables Vol C Tables 4.2.6.8 and 6.1.1.4'

loop_
_geom_angle_atom_site_label_1
_geom_angle_atom_site_label_2
_geom_angle_atom_site_label_3
_geom_angle
C1A C2A S2A 117.3(7)
C1A C2A H2A 121.4
S2A C2A H2A 121.4
C2A C1A S1A 117.3(6)
C2A C1A H1A 121.3
S1A C1A H1A 121.3
C4A C3A S1A 122.9(5)
C4A C3A S2A 122.0(5)
S1A C3A S2A 115.1(4)
C3A C4A S4A 122.7(5)
C3A C4A S3A 121.9(5)
S4A C4A S3A 115.3(4)
C5A C6A S4A 117.4(5)
C5A C6A S6A 127.3(6)
S4A C6A S6A 115.3(4)
C6A C5A S5A 129.3(6)
C6A C5A S3A 116.4(6)
S5A C5A S3A 114.3(4)
C7A C8A S6A 113.8(4)
C7A C8A H8A1 108.8
S6A C8A H8A1 108.8
C7A C8A H8A2 108.8
S6A C8A H8A2 108.8
H8A1 C8A H8A2 107.7
C2B C1B S1B 118.4(7)
C2B C1B H1B 120.8
S1B C1B H1B 120.8
C1B C2B S2B 117.5(7)
C1B C2B H2B 121.2
S2B C2B H2B 121.2
C4B C3B S2B 122.6(5)
C4B C3B S1B 122.0(5)
S2B C3B S1B 115.4(4)
C3B C4B S3B 122.9(5)
C3B C4B S4B 121.8(5)
S3B C4B S4B 115.3(4)
C6B C5B S5B 128.8(5)
C6B C5B S3B 116.8(6)
S5B C5B S3B 114.4(4)
C5B C6B S6B 128.2(6)
C5B C6B S4B 117.0(5)
S6B C6B S4B 114.7(4)
C8B C7B C9B 110.9(6)
C8B C7B S5B 112.1(4)
C9B C7B S5B 105.9(5)
C8B C7B H7B 109.3
C9B C7B H7B 109.3
S5B C7B H7B 109.3
C7B C8B S6B 116.8(4)
C7B C8B H8B1 108.1
S6B C8B H8B1 108.1
C7B C8B H8B2 108.1
S6B C8B H8B2 108.1
H8B1 C8B H8B2 107.3
C9A C7A C8A 110.7(5)
C9A C7A S5A 106.5(5)
C8A C7A S5A 111.1(4)
C9A C7A H7A 109.5
C8A C7A H7A 109.5
S5A C7A H7A 109.5
C7B C9B H9B1 109.5
C7B C9B H9B2 109.5
H9B1 C9B H9B2 109.5
C7B C9B H9B3 109.5
H9B1 C9B H9B3 109.5
H9B2 C9B H9B3 109.5
C7A C9A H9A1 109.5
C7A C9A H9A2 109.5
H9A1 C9A H9A2 109.5
C7A C9A H9A3 109.5
H9A1 C9A H9A3 109.5
H9A2 C9A H9A3 109.5
F6B F3A F3B 135.8(13)
F6B F3A P1 67.4(8)
F3B F3A P1 68.5(9)
F3A F3B F5A 129.7(14)
F3A F3B P1 66.7(8)
F5A F3B P1 64.6(9)
F4B F4A F5B 129.2(12)
F4B F4A P1 66.2(8)
F5B F4A P1 66.1(7)
F4A F4B F6A 127.1(15)
F4A F4B P1 70.4(9)
F6A F4B P1 66.5(8)
F5B F5A F3B 133.5(13)
F5B F5A P1 67.0(8)
F3B F5A P1 68.2(8)
F4A F5B F5A 135.1(12)
F4A F5B P1 68.5(8)
F5A F5B P1 66.6(8)
F6B F6A F4B 123.1(12)
F6B F6A P1 67.6(8)
F4B F6A P1 63.5(8)
F6A F6B F3A 133.3(13)
F6A F6B P1 68.3(9)
F3A F6B P1 67.9(8)
F4B P1 F5A 132.2(12)
F4B P1 F5B 87.5(12)
F5A P1 F5B 46.4(9)
F4B P1 F6B 90.1(12)
F5A P1 F6B 135.5(10)
F5B P1 F6B 177.0(12)
F4B P1 F1 79.8(8)
F5A P1 F1 89.0(5)
F5B P1 F1 92.2(6)
F6B P1 F1 85.7(6)
F4B P1 F3A 134.5(11)
F5A P1 F3A 91.2(7)
F5B P1 F3A 137.5(11)
F6B P1 F3A 44.8(7)
F1 P1 F3A 89.9(4)
F4B P1 F6A 50.0(9)
F5A P1 F6A 175.5(7)
F5B P1 F6A 134.2(10)
F6B P1 F6A 44.2(7)
F1 P1 F6A 95.4(4)
F3A P1 F6A 87.8(7)
F4B P1 F4A 43.5(8)
F5A P1 F4A 91.8(7)
F5B P1 F4A 45.4(8)
F6B P1 F4A 132.6(9)
F1 P1 F4A 93.0(4)
F3A P1 F4A 175.9(7)
F6A P1 F4A 89.1(6)
F4B P1 F2 100.0(8)
F5A P1 F2 91.2(5)
F5B P1 F2 87.8(6)
F6B P1 F2 94.3(6)
F1 P1 F2 179.8(4)
F3A P1 F2 90.3(4)
F6A P1 F2 84.5(4)
F4A P1 F2 86.9(4)
F4B P1 F3B 175.7(13)
F5A P1 F3B 47.2(9)
F5B P1 F3B 92.8(13)
F6B P1 F3B 89.5(12)
F1 P1 F3B 95.9(7)
F3A P1 F3B 44.8(9)
F6A P1 F3B 131.0(12)
F4A P1 F3B 137.6(12)
F2 P1 F3B 84.3(7)
C2A S2A C3A 95.1(4)
C3A S1A C1A 95.2(4)
C4A S4A C6A 95.3(3)
C4A S3A C5A 95.5(3)
C6A S6A C8A 99.5(3)
C5A S5A C7A 103.2(3)
C4B S3B C5B 95.3(3)
C4B S4B C6B 95.3(3)
C1B S1B C3B 94.1(4)
C2B S2B C3B 94.6(4)
C5B S5B C7B 101.7(3)
C6B S6B C8B 101.0(3)

loop_
_geom_bond_atom_site_label_1
_geom_bond_atom_site_label_2
_geom_bond_distance
C2A C1A 1.336(12)
C2A S2A 1.742(9)
C2A H2A 0.9300
C1A S1A 1.743(9)
C1A H1A 0.9300
C3A C4A 1.361(10)
C3A S1A 1.734(7)
C3A S2A 1.743(8)
C4A S4A 1.734(7)
C4A S3A 1.743(8)
C6A C5A 1.356(9)
C6A S4A 1.746(8)
C6A S6A 1.747(7)
C5A S5A 1.744(7)
C5A S3A 1.749(7)
C8A C7A 1.537(8)
C8A S6A 1.797(6)
C8A H8A1 0.9700
C8A H8A2 0.9700
C1B C2B 1.315(12)
C1B S1B 1.733(9)
C1B H1B 0.9300
C2B S2B 1.732(8)
C2B H2B 0.9300
C3B C4B 1.376(9)
C3B S2B 1.736(7)
C3B S1B 1.741(7)
C4B S3B 1.735(8)
C4B S4B 1.741(7)
C5B C6B 1.352(10)
C5B S5B 1.742(7)
C5B S3B 1.755(7)
C6B S6B 1.741(7)
C6B S4B 1.747(8)
C7B C8B 1.477(9)
C7B C9B 1.517(11)
C7B S5B 1.834(6)
C7B H7B 0.9800
C8B S6B 1.798(7)
C8B H8B1 0.9700
C8B H8B2 0.9700
C7A C9A 1.529(10)
C7A S5A 1.825(6)
C7A H7A 0.9800
C9B H9B1 0.9600
C9B H9B2 0.9600
C9B H9B3 0.9600
C9A H9A1 0.9600
C9A H9A2 0.9600
C9A H9A3 0.9600
F1 P1 1.582(5)
F2 P1 1.603(5)
F3A F6B 1.204(19)
F3A F3B 1.21(2)
F3A P1 1.583(8)
F3B F5A 1.27(2)
F3B P1 1.604(14)
F4A F4B 1.16(2)
F4A F5B 1.22(2)
F4A P1 1.594(8)
F4B F6A 1.33(2)
F4B P1 1.548(14)
F5A F5B 1.23(2)
F5A P1 1.561(9)
F5B P1 1.566(12)
F6A F6B 1.189(19)
F6A P1 1.585(8)
F6B P1 1.577(14)
